data_1570535
loop_
_publ_author_name
'Das, Kuhali'
'Kundu, Abhishek'
'Sarkar, Koushik'
'Adhikari, Debashis'
'Maji, Biplab'

_publ_section_title
;
 Catalytic acceptorless dehydrogenative borylation of styrenes enabled by
 a molecularly defined manganese complex.
;
_journal_issue 3
_journal_name_full 'Chemical science'
_journal_page_first 1098
_journal_page_last 1105
_journal_paper_doi 10.1039/d3sc05523j
_journal_volume 15
_journal_year 2024
_chemical_formula_moiety 'C19 H16 Br Mn N2 O3 S'
_chemical_formula_sum 'C19 H16 Br Mn N2 O3 S'
_chemical_formula_weight 487.25
_chemical_name_systematic Manganesepentacarbonylbromidequinolinethiophene
_space_group_crystal_system monoclinic
_space_group_IT_number 14
_space_group_name_Hall '-P 2ybc'
_space_group_name_H-M_alt 'P 1 21/c 1'
_atom_sites_solution_hydrogens geom
_atom_sites_solution_primary dual
_audit_creation_date 2023-09-25
_audit_creation_method
;
Olex2 1.5
(compiled 2023.08.24 svn.re1ec1418 for OlexSys, GUI svn.r6817)
;
_audit_update_record
;
2023-09-25 deposited with the CCDC.	2023-12-11 downloaded from the CCDC.
;
_cell_angle_alpha 90
_cell_angle_beta 98.364(3)
_cell_angle_gamma 90
_cell_formula_units_Z 4
_cell_length_a 13.2068(4)
_cell_length_b 15.5782(5)
_cell_length_c 9.4496(3)
_cell_measurement_reflns_used 13146
_cell_measurement_temperature 106(9)
_cell_measurement_theta_max 26.9610
_cell_measurement_theta_min 2.0250
_cell_volume 1923.47(11)
_computing_cell_refinement 'CrysAlisPro 1.171.42.73a (Rigaku OD, 2022)'
_computing_data_collection 'CrysAlisPro 1.171.42.73a (Rigaku OD, 2022)'
_computing_data_reduction 'CrysAlisPro 1.171.42.73a (Rigaku OD, 2022)'
_computing_molecular_graphics 'Olex2 1.5 (Dolomanov et al., 2009)'
_computing_publication_material 'Olex2 1.5 (Dolomanov et al., 2009)'
_computing_structure_refinement 'SHELXL 2018/3 (Sheldrick, 2015)'
_computing_structure_solution 'SHELXT 2014/4 (Sheldrick, 2014)'
_diffrn_ambient_environment N~2~
_diffrn_ambient_temperature 106(9)
_diffrn_detector 'Hybrid Pixel Array Detector'
_diffrn_detector_area_resol_mean 10.0000
_diffrn_detector_type HyPix3000
_diffrn_measured_fraction_theta_full 1.000
_diffrn_measured_fraction_theta_max 0.957
_diffrn_measurement_details
;
List of Runs (angles in degrees, time in seconds):

  # Type    Start    End  Width  t~exp~   \w     \q     \k     \f   Frames
#--------------------------------------------------------------------------
  1  \w    -44.00  22.00   0.50    4.00    --  -12.09  87.00  45.00  132
  2  \w    -42.00  11.00   0.50    4.00    --  -12.09 -87.00 -71.00  106
  3  \w    -38.00  29.00   0.50    4.00    --   12.09 -87.00 -71.00  134
  4  \w    -15.00  14.00   0.50    4.00    --  -12.09 -99.00-180.00   58
  5  \w     -5.00  22.00   0.50    4.00    --  -12.09 -99.00  90.00   54
  6  \w    -19.00  14.00   0.50    4.00    --  -12.09 -99.00-120.00   66
  7  \w    -17.00  19.00   0.50    4.00    --  -12.09 -99.00  30.00   72
  8  \w    -62.00 -10.00   0.50    4.00    --   12.09 -19.00 -30.00  104
  9  \w     12.00  37.00   0.50    4.00    --   12.09-125.00 -60.00   50
 10  \w    -51.00   0.00   0.50    4.00    --   12.09 -19.00 120.00  102
 11  \w    -62.00   3.00   0.50    4.00    --   12.09 -19.00-150.00  130
 12  \w     12.00  62.00   0.50    4.00    --   12.09-125.00 -90.00  100
 13  \w     15.00  41.00   0.50    4.00    --   12.09-125.00 150.00   52
 14  \w      1.00  26.00   0.50    4.00    --   12.09  38.00-120.00   50
 15  \w     27.00  70.00   0.50    4.00    --   12.09  38.00-120.00   86
 16  \w     12.00  57.00   0.50    4.00    --   12.09-125.00  30.00   90
 17  \w    -14.00  41.00   0.50    4.00    --   12.09 -99.00  60.00  110
 18  \w    -48.00  -4.00   0.50    4.00    --   12.09 -19.00  60.00   88
 19  \w    -59.00   4.00   0.50    4.00    --   12.09 -19.00-180.00  126
;
_diffrn_measurement_device 'four-circle diffractometer'
_diffrn_measurement_device_type 'XtaLAB Synergy, Dualflex, HyPix3000'
_diffrn_measurement_method '\w scans'
_diffrn_orient_matrix_type 'CrysAlisPro convention (1999,Acta A55,543-557)'
_diffrn_orient_matrix_UB_11 -0.0223175000
_diffrn_orient_matrix_UB_12 0.0396620000
_diffrn_orient_matrix_UB_13 0.0155408000
_diffrn_orient_matrix_UB_21 -0.0435586000
_diffrn_orient_matrix_UB_22 -0.0093621000
_diffrn_orient_matrix_UB_23 -0.0509271000
_diffrn_orient_matrix_UB_31 -0.0235439000
_diffrn_orient_matrix_UB_32 -0.0202401000
_diffrn_orient_matrix_UB_33 0.0540608000
_diffrn_radiation_monochromator mirror
_diffrn_radiation_probe x-ray
_diffrn_radiation_type 'Mo K\a'
_diffrn_radiation_wavelength 0.71073
_diffrn_reflns_av_R_equivalents 0.0989
_diffrn_reflns_av_unetI/netI 0.0501
_diffrn_reflns_Laue_measured_fraction_full 1.000
_diffrn_reflns_Laue_measured_fraction_max 0.957
_diffrn_reflns_limit_h_max 16
_diffrn_reflns_limit_h_min -16
_diffrn_reflns_limit_k_max 19
_diffrn_reflns_limit_k_min -19
_diffrn_reflns_limit_l_max 11
_diffrn_reflns_limit_l_min -12
_diffrn_reflns_number 24716
_diffrn_reflns_point_group_measured_fraction_full 1.000
_diffrn_reflns_point_group_measured_fraction_max 0.957
_diffrn_reflns_theta_full 25.242
_diffrn_reflns_theta_max 27.082
_diffrn_reflns_theta_min 2.034
_diffrn_source 'micro-focus sealed X-ray tube'
_diffrn_source_type 'PhotonJet (Mo) X-ray Source'
_exptl_absorpt_coefficient_mu 2.894
_exptl_absorpt_correction_T_max 1.00000
_exptl_absorpt_correction_T_min 0.49764
_exptl_absorpt_correction_type multi-scan
_exptl_absorpt_process_details
;
CrysAlisPro 1.171.42.73a (Rigaku Oxford Diffraction, 2022)
Empirical absorption correction using spherical harmonics,
implemented in SCALE3 ABSPACK scaling algorithm.
;
_exptl_crystal_colour 'metallic orangish orange'
_exptl_crystal_colour_lustre metallic
_exptl_crystal_colour_modifier orangish
_exptl_crystal_colour_primary orange
_exptl_crystal_density_diffrn 1.683
_exptl_crystal_description block
_exptl_crystal_F_000 976
_exptl_crystal_preparation 'crystalisation have done in methanol and chloroform'
_exptl_crystal_recrystallization_method 'crystallisation have done in methanol and  chloroform?'
_exptl_crystal_size_max 0.002
_exptl_crystal_size_mid 0.002
_exptl_crystal_size_min 0.001
_refine_diff_density_max 1.631
_refine_diff_density_min -1.024
_refine_diff_density_rms 0.132
_refine_ls_extinction_method none
_refine_ls_goodness_of_fit_ref 1.051
_refine_ls_hydrogen_treatment constr
_refine_ls_matrix_type full
_refine_ls_number_parameters 233
_refine_ls_number_reflns 4053
_refine_ls_number_restraints 0
_refine_ls_restrained_S_all 1.051
_refine_ls_R_factor_all 0.0586
_refine_ls_R_factor_gt 0.0504
_refine_ls_shift/su_max 0.001
_refine_ls_shift/su_mean 0.000
_refine_ls_structure_factor_coef Fsqd
_refine_ls_weighting_details 'w=1/[\s^2^(Fo^2^)+(0.0743P)^2^+5.1258P] where P=(Fo^2^+2Fc^2^)/3'
_refine_ls_weighting_scheme calc
_refine_ls_wR_factor_gt 0.1353
_refine_ls_wR_factor_ref 0.1398
_reflns_Friedel_coverage 0.000
_reflns_number_gt 3496
_reflns_number_total 4053
_reflns_threshold_expression 'I > 2\s(I)'
_cod_data_source_file d3sc05523j2.cif
_cod_data_source_block ksk_k_mn4_mo_auto
_cod_depositor_comments 'Adding full bibliography for 1570534--1570535.cif.'
_cod_original_cell_volume 1923.46(11)
_cod_database_code 1570535
_shelx_shelxl_version_number 2018/3
_chemical_oxdiff_formula 'Mn C H N S O Br'
_chemical_oxdiff_usercomment 100K
_shelx_space_group_comment
;
The symmetry employed for this shelxl refinement is uniquely defined
by the following loop, which should always be used as a source of
symmetry information in preference to the above space-group names.
They are only intended as comments.
;
_shelx_estimated_absorpt_t_max 0.997
_shelx_estimated_absorpt_t_min 0.994
_olex2_refinement_description
;
1. Fixed Uiso
 At 1.2 times of:
  All C(H) groups, All C(H,H) groups
 At 1.5 times of:
  All C(H,H,H) groups
2. Uiso/Uaniso restraints and constraints
Uanis(C1) = Uanis(C2)
Uanis(C1) = Uanis(O1)
3.a Secondary CH2 refined with riding coordinates:
 C6(H6A,H6B), C5(H5A,H5B)
3.b Aromatic/amide H refined with riding coordinates:
 C8(H8), C13(H13), C12(H12), C16(H16), C19(H19), C17(H17), C9(H9), C18(H18),
 C10(H10)
3.c Idealised Me refined as rotating group:
 C4(H4A,H4B,H4C)
;
_olex2_exptl_crystal_mounting_method Mo
_olex2_submission_original_sample_id KSK_KDK_KD_KC_Mn4
_olex2_submission_special_instructions 'No special instructions were received'
_oxdiff_exptl_absorpt_empirical_details
;
Empirical correction (ABSPACK) includes:
- Absorption correction using spherical harmonics
- Frame scaling
;
_oxdiff_exptl_absorpt_empirical_full_max 1.813
_oxdiff_exptl_absorpt_empirical_full_min 0.535

loop_
_space_group_symop_operation_xyz
'x, y, z'
'-x, y+1/2, -z+1/2'
'-x, -y, -z'
'x, -y-1/2, z-1/2'

loop_
_atom_site_label
_atom_site_type_symbol
_atom_site_fract_x
_atom_site_fract_y
_atom_site_fract_z
_atom_site_U_iso_or_equiv
_atom_site_adp_type
_atom_site_occupancy
_atom_site_site_symmetry_order
_atom_site_calc_flag
_atom_site_refinement_flags_posn
_atom_site_refinement_flags_adp
_atom_site_refinement_flags_occupancy
_atom_site_disorder_assembly
_atom_site_disorder_group
Br01 Br 0.84529(3) 0.32596(3) 0.60779(5) 0.02542(16) Uani 1 1 d . . . . .
Mn1 Mn 0.72970(4) 0.45438(4) 0.61967(6) 0.01360(16) Uani 1 1 d . . . . .
S1 S 0.35318(8) 0.35150(7) 0.76689(12) 0.0243(3) Uani 1 1 d . . . . .
O1 O 0.6131(2) 0.6074(2) 0.5923(3) 0.0212(5) Uani 1 1 d . . . . .
O2 O 0.6364(2) 0.4036(2) 0.3290(3) 0.0272(7) Uani 1 1 d . . . . .
N1 N 0.6284(2) 0.3774(2) 0.7263(3) 0.0132(6) Uani 1 1 d . . . . .
N2 N 0.7872(2) 0.4766(2) 0.8364(3) 0.0125(6) Uani 1 1 d . . . . .
O3 O 0.8856(3) 0.5436(2) 0.4788(3) 0.0323(8) Uani 1 1 d . . . . .
C15 C 0.8473(3) 0.5434(2) 0.8984(4) 0.0134(7) Uani 1 1 d . . . . .
C8 C 0.4737(3) 0.3839(2) 0.9971(4) 0.0134(7) Uani 1 1 d . . . . .
H8 H 0.530474 0.402777 1.063097 0.016 Uiso 1 1 calc R U . . .
C11 C 0.7626(3) 0.4147(2) 0.9233(4) 0.0144(7) Uani 1 1 d . . . . .
C14 C 0.8890(3) 0.5415(2) 1.0454(4) 0.0149(8) Uani 1 1 d . . . . .
C4 C 0.5837(3) 0.3011(2) 0.6447(4) 0.0167(8) Uani 1 1 d . . . . .
H4A H 0.535177 0.320216 0.562248 0.025 Uiso 1 1 calc R U . . .
H4B H 0.548004 0.265244 0.706819 0.025 Uiso 1 1 calc R U . . .
H4C H 0.638551 0.267805 0.611264 0.025 Uiso 1 1 calc R U . . .
C6 C 0.5439(3) 0.4333(2) 0.7660(4) 0.0147(7) Uani 1 1 d . . . . .
H6A H 0.505480 0.457062 0.676761 0.018 Uiso 1 1 calc R U . . .
H6B H 0.575595 0.482340 0.822708 0.018 Uiso 1 1 calc R U . . .
C13 C 0.8647(3) 0.4726(3) 1.1302(4) 0.0178(8) Uani 1 1 d . . . . .
H13 H 0.893499 0.469381 1.228191 0.021 Uiso 1 1 calc R U . . .
C12 C 0.7996(3) 0.4105(2) 1.0705(4) 0.0171(8) Uani 1 1 d . . . . .
H12 H 0.779353 0.365101 1.127327 0.021 Uiso 1 1 calc R U . . .
C2 C 0.6715(3) 0.4230(3) 0.4426(4) 0.0212(5) Uani 1 1 d . . . . .
C5 C 0.6938(3) 0.3453(2) 0.8556(4) 0.0154(8) Uani 1 1 d . . . . .
H5A H 0.735645 0.296684 0.829573 0.018 Uiso 1 1 calc R U . . .
H5B H 0.650147 0.324197 0.924992 0.018 Uiso 1 1 calc R U . . .
C16 C 0.8668(3) 0.6163(3) 0.8173(4) 0.0180(8) Uani 1 1 d . . . . .
H16 H 0.838283 0.619462 0.719206 0.022 Uiso 1 1 calc R U . . .
C7 C 0.4683(3) 0.3914(2) 0.8494(4) 0.0165(8) Uani 1 1 d . . . . .
C19 C 0.9522(3) 0.6104(3) 1.1050(4) 0.0207(9) Uani 1 1 d . . . . .
H19 H 0.981572 0.608496 1.202853 0.025 Uiso 1 1 calc R U . . .
C17 C 0.9263(3) 0.6825(3) 0.8786(5) 0.0233(9) Uani 1 1 d . . . . .
H17 H 0.937547 0.731353 0.822766 0.028 Uiso 1 1 calc R U . . .
C3 C 0.8264(3) 0.5102(3) 0.5372(4) 0.0202(8) Uani 1 1 d . . . . .
C9 C 0.3862(4) 0.3452(3) 1.0382(5) 0.0253(10) Uani 1 1 d . . . . .
H9 H 0.378127 0.334811 1.134984 0.030 Uiso 1 1 calc R U . . .
C18 C 0.9711(3) 0.6790(3) 1.0236(5) 0.0242(9) Uani 1 1 d . . . . .
H18 H 1.014131 0.724178 1.064006 0.029 Uiso 1 1 calc R U . . .
C10 C 0.3158(4) 0.3247(3) 0.9276(5) 0.0274(10) Uani 1 1 d . . . . .
H10 H 0.252219 0.298309 0.936743 0.033 Uiso 1 1 calc R U . . .
C1 C 0.6501(3) 0.5568(3) 0.6031(4) 0.0212(5) Uani 1 1 d . . . . .

loop_
_atom_site_aniso_label
_atom_site_aniso_U_11
_atom_site_aniso_U_22
_atom_site_aniso_U_33
_atom_site_aniso_U_23
_atom_site_aniso_U_13
_atom_site_aniso_U_12
Br01 0.0210(2) 0.0243(3) 0.0304(3) -0.00986(17) 0.00195(18) 0.00300(16)
Mn1 0.0145(3) 0.0143(3) 0.0122(3) -0.0027(2) 0.0028(2) -0.0001(2)
S1 0.0187(5) 0.0279(6) 0.0269(6) -0.0031(4) 0.0052(4) -0.0024(4)
O1 0.0205(12) 0.0337(13) 0.0094(8) -0.0006(10) 0.0025(8) -0.0155(9)
O2 0.0299(17) 0.0329(18) 0.0181(15) -0.0065(13) 0.0017(12) -0.0020(14)
N1 0.0129(15) 0.0102(15) 0.0161(16) -0.0008(12) 0.0006(12) 0.0026(12)
N2 0.0115(14) 0.0114(15) 0.0149(15) -0.0019(12) 0.0028(12) 0.0011(12)
O3 0.0314(18) 0.041(2) 0.0279(17) -0.0067(14) 0.0152(14) -0.0140(15)
C15 0.0130(17) 0.0115(17) 0.0165(18) -0.0056(14) 0.0050(14) 0.0008(14)
C8 0.0179(18) 0.0072(16) 0.0153(18) -0.0033(13) 0.0031(15) 0.0032(14)
C11 0.0132(17) 0.0113(17) 0.0188(18) -0.0006(14) 0.0026(14) 0.0059(14)
C14 0.0116(17) 0.0172(19) 0.0166(18) -0.0066(14) 0.0044(14) 0.0007(14)
C4 0.0173(18) 0.0133(18) 0.0195(19) -0.0067(15) 0.0029(15) -0.0009(15)
C6 0.0146(18) 0.0109(17) 0.0186(19) 0.0001(14) 0.0023(15) 0.0049(14)
C13 0.0168(19) 0.023(2) 0.0131(18) -0.0031(15) 0.0004(14) 0.0043(16)
C12 0.022(2) 0.0140(18) 0.0153(18) 0.0006(15) 0.0021(15) 0.0037(15)
C2 0.0205(12) 0.0337(13) 0.0094(8) -0.0006(10) 0.0025(8) -0.0155(9)
C5 0.0168(18) 0.0106(17) 0.0184(19) 0.0012(14) 0.0017(15) 0.0020(14)
C16 0.022(2) 0.0156(19) 0.0173(19) -0.0042(15) 0.0068(16) -0.0034(15)
C7 0.0156(18) 0.0111(18) 0.023(2) -0.0010(15) 0.0039(15) 0.0026(14)
C19 0.0155(19) 0.027(2) 0.021(2) -0.0110(17) 0.0044(16) -0.0022(16)
C17 0.025(2) 0.020(2) 0.028(2) -0.0034(17) 0.0132(18) -0.0070(17)
C3 0.023(2) 0.022(2) 0.0154(19) -0.0071(16) 0.0025(16) 0.0008(17)
C9 0.034(2) 0.016(2) 0.029(2) 0.0071(17) 0.017(2) 0.0101(18)
C18 0.021(2) 0.026(2) 0.027(2) -0.0119(18) 0.0082(17) -0.0114(17)
C10 0.024(2) 0.018(2) 0.044(3) 0.0026(19) 0.018(2) 0.0025(17)
C1 0.0205(12) 0.0337(13) 0.0094(8) -0.0006(10) 0.0025(8) -0.0155(9)

loop_
_atom_type_symbol
_atom_type_description
_atom_type_scat_dispersion_real
_atom_type_scat_dispersion_imag
_atom_type_scat_source
C C 0.0033 0.0016 'International Tables Vol C Tables 4.2.6.8 and 6.1.1.4'
H H 0.0000 0.0000 'International Tables Vol C Tables 4.2.6.8 and 6.1.1.4'
Br Br -0.2901 2.4595 'International Tables Vol C Tables 4.2.6.8 and 6.1.1.4'
Mn Mn 0.3368 0.7283 'International Tables Vol C Tables 4.2.6.8 and 6.1.1.4'
N N 0.0061 0.0033 'International Tables Vol C Tables 4.2.6.8 and 6.1.1.4'
O O 0.0106 0.0060 'International Tables Vol C Tables 4.2.6.8 and 6.1.1.4'
S S 0.1246 0.1234 'International Tables Vol C Tables 4.2.6.8 and 6.1.1.4'

loop_
_geom_angle_atom_site_label_1
_geom_angle_atom_site_label_2
_geom_angle_atom_site_label_3
_geom_angle
_geom_angle_site_symmetry_1
_geom_angle_site_symmetry_3
_geom_angle_publ_flag
N1 Mn1 Br01 90.03(8) . . ?
N2 Mn1 Br01 92.20(9) . . ?
N2 Mn1 N1 78.30(12) . . ?
C2 Mn1 Br01 85.56(15) . . ?
C2 Mn1 N1 94.20(15) . . ?
C2 Mn1 N2 172.19(15) . . ?
C2 Mn1 C3 87.88(17) . . ?
C2 Mn1 C1 89.75(19) . . ?
C3 Mn1 Br01 83.83(13) . . ?
C3 Mn1 N1 173.34(16) . . ?
C3 Mn1 N2 99.33(15) . . ?
C3 Mn1 C1 88.73(18) . . ?
C1 Mn1 Br01 171.34(12) . . ?
C1 Mn1 N1 97.59(14) . . ?
C1 Mn1 N2 93.38(15) . . ?
C10 S1 C7 92.0(2) . . ?
C4 N1 Mn1 115.3(2) . . ?
C4 N1 C6 109.8(3) . . ?
C6 N1 Mn1 109.1(2) . . ?
C5 N1 Mn1 104.3(2) . . ?
C5 N1 C4 107.4(3) . . ?
C5 N1 C6 110.8(3) . . ?
C15 N2 Mn1 129.6(3) . . ?
C11 N2 Mn1 113.2(3) . . ?
C11 N2 C15 117.2(3) . . ?
N2 C15 C14 121.0(3) . . ?
N2 C15 C16 120.8(3) . . ?
C16 C15 C14 118.2(3) . . ?
C7 C8 H8 123.6 . . ?
C7 C8 C9 112.9(4) . . ?
C9 C8 H8 123.6 . . ?
N2 C11 C12 124.1(4) . . ?
N2 C11 C5 116.5(3) . . ?
C12 C11 C5 119.4(3) . . ?
C15 C14 C19 119.5(4) . . ?
C13 C14 C15 119.1(3) . . ?
C13 C14 C19 121.3(4) . . ?
N1 C4 H4A 109.5 . . ?
N1 C4 H4B 109.5 . . ?
N1 C4 H4C 109.5 . . ?
H4A C4 H4B 109.5 . . ?
H4A C4 H4C 109.5 . . ?
H4B C4 H4C 109.5 . . ?
N1 C6 H6A 108.1 . . ?
N1 C6 H6B 108.1 . . ?
N1 C6 C7 116.8(3) . . ?
H6A C6 H6B 107.3 . . ?
C7 C6 H6A 108.1 . . ?
C7 C6 H6B 108.1 . . ?
C14 C13 H13 120.3 . . ?
C12 C13 C14 119.3(4) . . ?
C12 C13 H13 120.3 . . ?
C11 C12 H12 120.5 . . ?
C13 C12 C11 119.0(4) . . ?
C13 C12 H12 120.5 . . ?
O2 C2 Mn1 178.6(4) . . ?
N1 C5 C11 110.8(3) . . ?
N1 C5 H5A 109.5 . . ?
N1 C5 H5B 109.5 . . ?
C11 C5 H5A 109.5 . . ?
C11 C5 H5B 109.5 . . ?
H5A C5 H5B 108.1 . . ?
C15 C16 H16 119.6 . . ?
C17 C16 C15 120.8(4) . . ?
C17 C16 H16 119.6 . . ?
C8 C7 S1 109.7(3) . . ?
C8 C7 C6 128.3(4) . . ?
C6 C7 S1 121.9(3) . . ?
C14 C19 H19 119.6 . . ?
C18 C19 C14 120.9(4) . . ?
C18 C19 H19 119.6 . . ?
C16 C17 H17 119.6 . . ?
C16 C17 C18 120.9(4) . . ?
C18 C17 H17 119.6 . . ?
O3 C3 Mn1 176.6(4) . . ?
C8 C9 H9 123.4 . . ?
C10 C9 C8 113.2(4) . . ?
C10 C9 H9 123.4 . . ?
C19 C18 C17 119.6(4) . . ?
C19 C18 H18 120.2 . . ?
C17 C18 H18 120.2 . . ?
S1 C10 H10 123.9 . . ?
C9 C10 S1 112.2(3) . . ?
C9 C10 H10 123.9 . . ?
O1 C1 Mn1 177.6(4) . . ?

loop_
_geom_bond_atom_site_label_1
_geom_bond_atom_site_label_2
_geom_bond_distance
_geom_bond_site_symmetry_2
_geom_bond_publ_flag
Br01 Mn1 2.5289(7) . ?
Mn1 N1 2.153(3) . ?
Mn1 N2 2.107(3) . ?
Mn1 C2 1.804(4) . ?
Mn1 C3 1.812(4) . ?
Mn1 C1 1.905(5) . ?
S1 C7 1.721(4) . ?
S1 C10 1.716(5) . ?
O1 C1 0.925(5) . ?
O2 C2 1.146(5) . ?
N1 C4 1.491(5) . ?
N1 C6 1.506(5) . ?
N1 C5 1.477(5) . ?
N2 C15 1.386(5) . ?
N2 C11 1.337(5) . ?
O3 C3 1.146(5) . ?
C15 C14 1.418(5) . ?
C15 C16 1.414(5) . ?
C8 H8 0.9500 . ?
C8 C7 1.391(5) . ?
C8 C9 1.407(6) . ?
C11 C12 1.407(5) . ?
C11 C5 1.495(5) . ?
C14 C13 1.403(6) . ?
C14 C19 1.425(5) . ?
C4 H4A 0.9800 . ?
C4 H4B 0.9800 . ?
C4 H4C 0.9800 . ?
C6 H6A 0.9900 . ?
C6 H6B 0.9900 . ?
C6 C7 1.508(5) . ?
C13 H13 0.9500 . ?
C13 C12 1.361(6) . ?
C12 H12 0.9500 . ?
C5 H5A 0.9900 . ?
C5 H5B 0.9900 . ?
C16 H16 0.9500 . ?
C16 C17 1.373(6) . ?
C19 H19 0.9500 . ?
C19 C18 1.360(6) . ?
C17 H17 0.9500 . ?
C17 C18 1.412(6) . ?
C9 H9 0.9500 . ?
C9 C10 1.333(7) . ?
C18 H18 0.9500 . ?
C10 H10 0.9500 . ?

loop_
_geom_torsion_atom_site_label_1
_geom_torsion_atom_site_label_2
_geom_torsion_atom_site_label_3
_geom_torsion_atom_site_label_4
_geom_torsion
_geom_torsion_site_symmetry_1
_geom_torsion_site_symmetry_2
_geom_torsion_site_symmetry_3
_geom_torsion_site_symmetry_4
_geom_torsion_publ_flag
Mn1 N1 C6 C7 -176.7(3) . . . . ?
Mn1 N1 C5 C11 42.2(3) . . . . ?
Mn1 N2 C15 C14 -172.1(3) . . . . ?
Mn1 N2 C15 C16 9.4(5) . . . . ?
Mn1 N2 C11 C12 173.9(3) . . . . ?
Mn1 N2 C11 C5 -4.3(4) . . . . ?
N1 C6 C7 S1 -95.9(4) . . . . ?
N1 C6 C7 C8 89.2(5) . . . . ?
N2 C15 C14 C13 -3.0(5) . . . . ?
N2 C15 C14 C19 178.7(3) . . . . ?
N2 C15 C16 C17 180.0(4) . . . . ?
N2 C11 C12 C13 -0.1(6) . . . . ?
N2 C11 C5 N1 -27.1(5) . . . . ?
C15 N2 C11 C12 -4.6(5) . . . . ?
C15 N2 C11 C5 177.3(3) . . . . ?
C15 C14 C13 C12 -1.9(5) . . . . ?
C15 C14 C19 C18 1.6(6) . . . . ?
C15 C16 C17 C18 1.0(6) . . . . ?
C8 C9 C10 S1 0.1(5) . . . . ?
C11 N2 C15 C14 6.0(5) . . . . ?
C11 N2 C15 C16 -172.5(3) . . . . ?
C14 C15 C16 C17 1.5(6) . . . . ?
C14 C13 C12 C11 3.4(6) . . . . ?
C14 C19 C18 C17 0.9(6) . . . . ?
C4 N1 C6 C7 56.0(4) . . . . ?
C4 N1 C5 C11 165.1(3) . . . . ?
C6 N1 C5 C11 -75.1(4) . . . . ?
C13 C14 C19 C18 -176.7(4) . . . . ?
C12 C11 C5 N1 154.7(3) . . . . ?
C5 N1 C6 C7 -62.3(4) . . . . ?
C5 C11 C12 C13 178.0(3) . . . . ?
C16 C15 C14 C13 175.6(3) . . . . ?
C16 C15 C14 C19 -2.8(5) . . . . ?
C16 C17 C18 C19 -2.3(6) . . . . ?
C7 S1 C10 C9 0.3(3) . . . . ?
C7 C8 C9 C10 -0.7(5) . . . . ?
C19 C14 C13 C12 176.4(4) . . . . ?
C9 C8 C7 S1 0.9(4) . . . . ?
C9 C8 C7 C6 176.3(4) . . . . ?
C10 S1 C7 C8 -0.7(3) . . . . ?
C10 S1 C7 C6 -176.5(3) . . . . ?
